data_7119234
loop_
_publ_author_name
'Busschaert, Nathalie'
'Thompson, Sam'
'Hamilton, Andrew D.'

_publ_section_title
;
 An \a-helical peptidomimetic scaffold for dynamic combinatorial library
 formation.
;
_journal_issue 2
_journal_name_full 'Chemical communications (Cambridge, England)'
_journal_page_first 313
_journal_page_last 316
_journal_paper_doi 10.1039/c6cc07787k
_journal_volume 53
_journal_year 2016
_chemical_compound_source 'Nathalie Busschaert'
_chemical_formula_moiety 'C38 H56 N4 O10'
_chemical_formula_sum 'C38 H56 N4 O10'
_chemical_formula_weight 728.86
_space_group_crystal_system triclinic
_space_group_IT_number 2
_space_group_name_Hall '-P 1'
_space_group_name_H-M_alt 'P -1'
_symmetry_space_group_name_Hall '-P 1'
_symmetry_space_group_name_H-M 'P -1'
_atom_sites_solution_hydrogens mixed
_audit_creation_method SHELXL-2014/7
_audit_update_record
;
2016-06-23 deposited with the CCDC.
2016-11-07 downloaded from the CCDC.
;
_cell_angle_alpha 96.7110(10)
_cell_angle_beta 93.4450(10)
_cell_angle_gamma 101.6850(10)
_cell_formula_units_Z 2
_cell_length_a 10.0905(6)
_cell_length_b 10.9163(6)
_cell_length_c 18.1284(10)
_cell_measurement_reflns_used 9987
_cell_measurement_temperature 100(2)
_cell_measurement_theta_max 25.03
_cell_measurement_theta_min 2.27
_cell_volume 1934.86(19)
_computing_cell_refinement 'Bruker SAINT'
_computing_data_collection 'Bruker APEX2'
_computing_data_reduction 'Bruker SAINT'
_computing_structure_refinement 'SHELXL-2014/7 (Sheldrick, 2014)'
_computing_structure_solution 'SHELXS-97 (Sheldrick, 2008)'
_diffrn_ambient_temperature 100(2)
_diffrn_measured_fraction_theta_full 0.999
_diffrn_measured_fraction_theta_max 0.999
_diffrn_measurement_device_type 'Bruker APEX-II CCD'
_diffrn_measurement_method '\f and \w scans'
_diffrn_radiation_monochromator graphite
_diffrn_radiation_source 'sealed tube'
_diffrn_radiation_type MoK\a
_diffrn_radiation_wavelength 0.71073
_diffrn_reflns_av_R_equivalents 0.0274
_diffrn_reflns_av_unetI/netI 0.0222
_diffrn_reflns_Laue_measured_fraction_full 0.999
_diffrn_reflns_Laue_measured_fraction_max 0.999
_diffrn_reflns_limit_h_max 12
_diffrn_reflns_limit_h_min -12
_diffrn_reflns_limit_k_max 12
_diffrn_reflns_limit_k_min -12
_diffrn_reflns_limit_l_max 21
_diffrn_reflns_limit_l_min -21
_diffrn_reflns_number 33355
_diffrn_reflns_point_group_measured_fraction_full 0.999
_diffrn_reflns_point_group_measured_fraction_max 0.999
_diffrn_reflns_theta_full 25.054
_diffrn_reflns_theta_max 25.054
_diffrn_reflns_theta_min 1.922
_exptl_absorpt_coefficient_mu 0.090
_exptl_absorpt_correction_type none
_exptl_crystal_colour colourless
_exptl_crystal_density_diffrn 1.251
_exptl_crystal_description block
_exptl_crystal_F_000 784
_exptl_crystal_size_max 0.380
_exptl_crystal_size_mid 0.240
_exptl_crystal_size_min 0.100
_refine_diff_density_max 0.254
_refine_diff_density_min -0.159
_refine_diff_density_rms 0.016
_refine_ls_extinction_method none
_refine_ls_goodness_of_fit_ref 1.464
_refine_ls_hydrogen_treatment mixed
_refine_ls_matrix_type full
_refine_ls_number_parameters 564
_refine_ls_number_reflns 6827
_refine_ls_number_restraints 99
_refine_ls_restrained_S_all 1.526
_refine_ls_R_factor_all 0.1308
_refine_ls_R_factor_gt 0.1036
_refine_ls_shift/su_max 0.045
_refine_ls_shift/su_mean 0.005
_refine_ls_structure_factor_coef Fsqd
_refine_ls_weighting_details 'w=1/[\s^2^(Fo^2^)+(0.2000P)^2^] where P=(Fo^2^+2Fc^2^)/3'
_refine_ls_weighting_scheme calc
_refine_ls_wR_factor_gt 0.3158
_refine_ls_wR_factor_ref 0.3546
_reflns_Friedel_coverage 0.000
_reflns_number_gt 4771
_reflns_number_total 6827
_reflns_threshold_expression 'I > 2\s(I)'
_cod_data_source_file c6cc07787k2.cif
_cod_data_source_block shelxl
_cod_database_code 7119234
_shelx_shelxl_version_number 2014/7
_shelx_space_group_comment
;
The symmetry employed for this shelxl refinement is uniquely defined
by the following loop, which should always be used as a source of
symmetry information in preference to the above space-group names.
They are only intended as comments.
;
_shelx_estimated_absorpt_t_min 0.966
_shelx_estimated_absorpt_t_max 0.991

loop_
_space_group_symop_operation_xyz
'x, y, z'
'-x, -y, -z'

loop_
_atom_site_label
_atom_site_type_symbol
_atom_site_fract_x
_atom_site_fract_y
_atom_site_fract_z
_atom_site_U_iso_or_equiv
_atom_site_adp_type
_atom_site_occupancy
_atom_site_site_symmetry_order
_atom_site_calc_flag
_atom_site_refinement_flags_posn
_atom_site_refinement_flags_adp
_atom_site_refinement_flags_occupancy
_atom_site_disorder_assembly
_atom_site_disorder_group
O1 O 0.5206(6) -0.6613(5) 0.9238(3) 0.1128(13) Uani 0.43321(9) 1 d D U P A 1
O2 O 0.3290(4) -0.5523(4) 0.8563(3) 0.0995(9) Uani 0.43321(9) 1 d D U P A 1
O3 O 0.2084(4) -0.2852(3) 0.8181(2) 0.0665(5) Uani 0.43321(9) 1 d D . P A 1
O4 O 0.1380(4) 0.0179(3) 0.8610(2) 0.0665(5) Uani 0.43321(9) 1 d D . P A 1
C1 C 0.5309(9) -0.7417(7) 0.9775(4) 0.1128(13) Uani 0.43321(9) 1 d D . P A 1
H1A H 0.6084 -0.7034 1.0139 0.169 Uiso 0.43321(9) 1 calc R U P A 1
H1B H 0.5443 -0.8228 0.9533 0.169 Uiso 0.43321(9) 1 calc R U P A 1
H1C H 0.4474 -0.7551 1.0031 0.169 Uiso 0.43321(9) 1 calc R U P A 1
C2 C 0.4318(7) -0.7262(5) 0.8613(3) 0.0995(9) Uani 0.43321(9) 1 d D . P A 1
H2A H 0.3454 -0.7710 0.8776 0.119 Uiso 0.43321(9) 1 calc R U P A 1
H2B H 0.4743 -0.7885 0.8326 0.119 Uiso 0.43321(9) 1 calc R U P A 1
C3 C 0.4062(6) -0.6253(5) 0.8137(3) 0.0995(9) Uani 0.43321(9) 1 d D . P A 1
H3A H 0.4932 -0.5719 0.8036 0.119 Uiso 0.43321(9) 1 calc R U P A 1
H3B H 0.3551 -0.6647 0.7656 0.119 Uiso 0.43321(9) 1 calc R U P A 1
C4 C 0.2795(5) -0.4777(4) 0.8123(3) 0.0665(5) Uani 0.43321(9) 1 d D U P A 1
H4A H 0.2204 -0.5310 0.7701 0.080 Uiso 0.43321(9) 1 calc R U P A 1
H4B H 0.3558 -0.4240 0.7916 0.080 Uiso 0.43321(9) 1 calc R U P A 1
C5 C 0.2011(5) -0.3968(4) 0.8535(3) 0.0665(5) Uani 0.43321(9) 1 d D . P A 1
H5A H 0.1053 -0.4419 0.8527 0.080 Uiso 0.43321(9) 1 calc R U P A 1
H5B H 0.2393 -0.3743 0.9060 0.080 Uiso 0.43321(9) 1 calc R U P A 1
C6 C 0.1749(6) -0.1852(4) 0.8640(3) 0.0665(5) Uani 0.43321(9) 1 d D . P A 1
H6A H 0.2465 -0.1555 0.9057 0.080 Uiso 0.43321(9) 1 calc R U P A 1
H6B H 0.0886 -0.2165 0.8856 0.080 Uiso 0.43321(9) 1 calc R U P A 1
C7 C 0.1600(6) -0.0768(4) 0.8236(3) 0.0665(5) Uani 0.43321(9) 1 d D . P A 1
O1A O 0.4985(9) -0.5890(6) 0.9162(3) 0.1128(13) Uani 0.29422(9) 1 d D . P A 2
O2A O 0.4129(5) -0.4510(5) 0.8193(3) 0.0995(9) Uani 0.29422(9) 1 d D . P A 2
O3A O 0.2845(5) -0.2402(4) 0.8363(3) 0.0665(5) Uani 0.29422(9) 1 d D . P A 2
O4A O 0.2090(6) 0.0663(4) 0.8669(3) 0.0665(5) Uani 0.29422(9) 1 d D . P A 2
C1A C 0.4933(14) -0.6816(8) 0.9648(4) 0.1128(13) Uani 0.29422(9) 1 d D . P A 2
H1D H 0.4902 -0.6428 1.0161 0.169 Uiso 0.29422(9) 1 calc R U P A 2
H1E H 0.5742 -0.7181 0.9616 0.169 Uiso 0.29422(9) 1 calc R U P A 2
H1F H 0.4118 -0.7482 0.9505 0.169 Uiso 0.29422(9) 1 calc R U P A 2
C2A C 0.4533(11) -0.6540(6) 0.8417(3) 0.0995(9) Uani 0.29422(9) 1 d D . P A 2
H2C H 0.3560 -0.6959 0.8381 0.119 Uiso 0.29422(9) 1 calc R U P A 2
H2D H 0.5074 -0.7178 0.8272 0.119 Uiso 0.29422(9) 1 calc R U P A 2
C3A C 0.4770(8) -0.5485(6) 0.7938(4) 0.0995(9) Uani 0.29422(9) 1 d D . P A 2
H3C H 0.5758 -0.5144 0.7944 0.119 Uiso 0.29422(9) 1 calc R U P A 2
H3D H 0.4417 -0.5822 0.7417 0.119 Uiso 0.29422(9) 1 calc R U P A 2
C4A C 0.3133(6) -0.4653(5) 0.8669(4) 0.0665(5) Uani 0.29422(9) 1 d D . P A 2
H4C H 0.3529 -0.4706 0.9174 0.080 Uiso 0.29422(9) 1 calc R U P A 2
H4D H 0.2457 -0.5444 0.8499 0.080 Uiso 0.29422(9) 1 calc R U P A 2
C5A C 0.2451(7) -0.3545(4) 0.8693(4) 0.0665(5) Uani 0.29422(9) 1 d D . P A 2
H5C H 0.1500 -0.3904 0.8491 0.080 Uiso 0.29422(9) 1 calc R U P A 2
H5D H 0.2412 -0.3265 0.9230 0.080 Uiso 0.29422(9) 1 calc R U P A 2
C6A C 0.2672(7) -0.1295(4) 0.8775(3) 0.0665(5) Uani 0.29422(9) 1 d D . P A 2
H6C H 0.3544 -0.0889 0.9065 0.080 Uiso 0.29422(9) 1 calc R U P A 2
H6D H 0.1997 -0.1525 0.9136 0.080 Uiso 0.29422(9) 1 calc R U P A 2
C7A C 0.2227(7) -0.0346(4) 0.8346(3) 0.0665(5) Uani 0.29422(9) 1 d D . P A 2
O1B O 0.5401(8) -0.6973(6) 0.8797(5) 0.1128(13) Uani 0.27257(9) 1 d D . P A 3
O2B O 0.2698(5) -0.5984(5) 0.8212(4) 0.0995(9) Uani 0.27257(9) 1 d D . P A 3
O3B O 0.2069(6) -0.2884(4) 0.8199(3) 0.0665(5) Uani 0.27257(9) 1 d D . P A 3
O4B O 0.0973(5) 0.0010(5) 0.8504(3) 0.0665(5) Uani 0.27257(9) 1 d D . P A 3
C1B C 0.4878(14) -0.8194(7) 0.8960(7) 0.1128(13) Uani 0.27257(9) 1 d D . P A 3
H1G H 0.5604 -0.8520 0.9202 0.169 Uiso 0.27257(9) 1 calc R U P A 3
H1H H 0.4508 -0.8747 0.8497 0.169 Uiso 0.27257(9) 1 calc R U P A 3
H1I H 0.4154 -0.8167 0.9296 0.169 Uiso 0.27257(9) 1 calc R U P A 3
C2B C 0.5003(7) -0.6434(7) 0.8375(6) 0.0995(9) Uani 0.27257(9) 1 d D . P A 3
H2E H 0.4564 -0.7061 0.7946 0.119 Uiso 0.27257(9) 1 calc R U P A 3
H2F H 0.5803 -0.5904 0.8195 0.119 Uiso 0.27257(9) 1 calc R U P A 3
C3B C 0.4027(6) -0.5595(7) 0.8555(6) 0.0995(9) Uani 0.27257(9) 1 d D . P A 3
H3E H 0.3974 -0.5496 0.9102 0.119 Uiso 0.27257(9) 1 calc R U P A 3
H3F H 0.4415 -0.4752 0.8419 0.119 Uiso 0.27257(9) 1 calc R U P A 3
C4B C 0.2307(8) -0.4940(5) 0.7940(4) 0.0665(5) Uani 0.27257(9) 1 d D . P A 3
H4E H 0.1352 -0.5182 0.7723 0.080 Uiso 0.27257(9) 1 calc R U P A 3
H4F H 0.2886 -0.4661 0.7544 0.080 Uiso 0.27257(9) 1 calc R U P A 3
C5B C 0.2451(8) -0.3894(5) 0.8562(4) 0.0665(5) Uani 0.27257(9) 1 d D . P A 3
H5E H 0.1837 -0.4137 0.8951 0.080 Uiso 0.27257(9) 1 calc R U P A 3
H5F H 0.3398 -0.3644 0.8791 0.080 Uiso 0.27257(9) 1 calc R U P A 3
C6B C 0.1780(8) -0.1873(4) 0.8649(3) 0.0665(5) Uani 0.27257(9) 1 d D . P A 3
H6E H 0.2543 -0.1548 0.9037 0.080 Uiso 0.27257(9) 1 calc R U P A 3
H6F H 0.0960 -0.2177 0.8904 0.080 Uiso 0.27257(9) 1 calc R U P A 3
C7B C 0.1549(7) -0.0817(4) 0.8243(4) 0.0665(5) Uani 0.27257(9) 1 d D . P A 3
C8 C 0.1703(2) -0.0021(2) 0.70062(12) 0.0547(5) Uani 1 1 d . . . . .
C9 C 0.17650(19) -0.04420(18) 0.62440(12) 0.0511(5) Uani 1 1 d . . . . .
C10 C 0.1544(2) 0.03343(19) 0.57121(12) 0.0525(5) Uani 1 1 d . . . . .
H10 H 0.1584 0.0045 0.5201 0.063 Uiso 1 1 calc R U . . .
C11 C 0.1264(2) 0.15215(18) 0.59074(11) 0.0523(5) Uani 1 1 d . . . . .
C12 C 0.1198(2) 0.1913(2) 0.66598(12) 0.0556(5) Uani 1 1 d . . . . .
H12 H 0.0993 0.2715 0.6803 0.067 Uiso 1 1 calc R U . . .
C13 C 0.1420(2) 0.1179(2) 0.72033(12) 0.0592(6) Uani 1 1 d . . . . .
H13 H 0.1381 0.1483 0.7713 0.071 Uiso 1 1 calc R U . . .
C14 C 0.2007(2) -0.16962(19) 0.59664(12) 0.0534(5) Uani 1 1 d . . . . .
H14 H 0.1932 -0.1935 0.5442 0.064 Uiso 1 1 calc R U . . .
C15 C 0.2490(2) -0.3683(2) 0.60283(14) 0.0616(6) Uani 1 1 d . . . . .
H15A H 0.2282 -0.3751 0.5482 0.074 Uiso 1 1 calc R U . . .
H15B H 0.1848 -0.4366 0.6215 0.074 Uiso 1 1 calc R U . . .
C16 C 0.3948(2) -0.3849(2) 0.61930(13) 0.0614(6) Uani 1 1 d . . . . .
H16 H 0.4193 -0.3662 0.6743 0.074 Uiso 1 1 calc R U . . .
C17 C 0.4040(2) -0.5209(2) 0.59347(16) 0.0732(7) Uani 1 1 d . . . . .
H17A H 0.3402 -0.5783 0.6189 0.110 Uiso 1 1 calc R U . . .
H17B H 0.3810 -0.5400 0.5395 0.110 Uiso 1 1 calc R U . . .
H17C H 0.4966 -0.5316 0.6054 0.110 Uiso 1 1 calc R U . . .
C18 C 0.4925(2) -0.2942(2) 0.58071(16) 0.0730(7) Uani 1 1 d . . . . .
H18A H 0.4854 -0.2075 0.5979 0.109 Uiso 1 1 calc R U . . .
H18B H 0.5855 -0.3041 0.5926 0.109 Uiso 1 1 calc R U . . .
H18C H 0.4699 -0.3124 0.5267 0.109 Uiso 1 1 calc R U . . .
C19 C 0.0987(2) 0.23885(19) 0.53616(12) 0.0547(5) Uani 1 1 d . . . . .
C20 C 0.1283(2) 0.27847(19) 0.40562(12) 0.0536(5) Uani 1 1 d . . . . .
C21 C 0.1468(2) 0.21692(19) 0.33438(12) 0.0537(5) Uani 1 1 d . . . . .
C22 C 0.1424(2) 0.2816(2) 0.27299(13) 0.0632(6) Uani 1 1 d . . . . .
H22 H 0.1535 0.2409 0.2252 0.076 Uiso 1 1 calc R U . . .
C23 C 0.1219(3) 0.4049(2) 0.27987(14) 0.0669(6) Uani 1 1 d . . . . .
C24 C 0.1041(2) 0.4638(2) 0.34998(13) 0.0634(6) Uani 1 1 d . . . . .
H24 H 0.0904 0.5479 0.3552 0.076 Uiso 1 1 calc R U . . .
C25 C 0.1061(2) 0.40129(19) 0.41196(13) 0.0572(5) Uani 1 1 d . . . . .
H25 H 0.0924 0.4422 0.4592 0.069 Uiso 1 1 calc R U . . .
C26 C 0.1714(2) 0.0885(2) 0.32142(12) 0.0554(5) Uani 1 1 d . . . . .
H26 H 0.1670 0.0503 0.2712 0.067 Uiso 1 1 calc R U . . .
C27 C 0.2249(2) -0.10099(19) 0.34986(13) 0.0599(6) Uani 1 1 d . . . . .
H27A H 0.1939 -0.1281 0.2965 0.072 Uiso 1 1 calc R U . . .
H27B H 0.1730 -0.1624 0.3792 0.072 Uiso 1 1 calc R U . . .
C28 C 0.3766(2) -0.0999(2) 0.36227(14) 0.0672(6) Uani 1 1 d . . . . .
H28 H 0.4161 -0.0567 0.4128 0.081 Uiso 0.567(5) 1 d R U P B 1
H28' H 0.4285 -0.0448 0.3289 0.081 Uiso 0.433(5) 1 d R U P B 2
C29 C 0.4018(4) -0.2302(3) 0.3480(2) 0.1175(12) Uani 1 1 d . . . . .
H29A H 0.3734 -0.2649 0.2958 0.176 Uiso 1 1 calc R U . . .
H29B H 0.3498 -0.2838 0.3806 0.176 Uiso 1 1 calc R U . . .
H29C H 0.4989 -0.2277 0.3583 0.176 Uiso 1 1 calc R U . . .
C30 C 0.4450(5) -0.0386(5) 0.3017(3) 0.0890(16) Uani 0.567(5) 1 d . . P B 1
H30A H 0.5435 -0.0297 0.3105 0.133 Uiso 0.567(5) 1 calc R U P B 1
H30B H 0.4238 0.0449 0.3008 0.133 Uiso 0.567(5) 1 calc R U P B 1
H30C H 0.4129 -0.0907 0.2537 0.133 Uiso 0.567(5) 1 calc R U P B 1
C30' C 0.4379(5) -0.0570(5) 0.4457(3) 0.0612(14) Uani 0.433(5) 1 d . . P B -2
H30D H 0.3914 -0.1153 0.4777 0.092 Uiso 0.433(5) 1 calc R U P B -2
H30E H 0.4253 0.0284 0.4618 0.092 Uiso 0.433(5) 1 calc R U P B -2
H30F H 0.5351 -0.0576 0.4493 0.092 Uiso 0.433(5) 1 calc R U P B -2
C31 C 0.1230(3) 0.4794(2) 0.21648(14) 0.0767(7) Uani 1 1 d . . . . .
N1 N 0.1910(2) -0.08205(18) 0.75236(10) 0.0639(5) Uani 1 1 d . . . . .
H1N H 0.210(3) -0.137(3) 0.7350(16) 0.087(9) Uiso 1 1 d . . . . .
N2 N 0.13735(17) 0.21331(16) 0.46665(10) 0.0524(4) Uani 1 1 d . . . . .
H2N H 0.151(2) 0.162(2) 0.4609(12) 0.056(6) Uiso 1 1 d . . . . .
N3 N 0.23060(17) -0.24726(16) 0.63767(10) 0.0565(5) Uani 1 1 d . . . . .
N4 N 0.19803(18) 0.02478(16) 0.37243(10) 0.0549(4) Uani 1 1 d . . . . .
O5 O 0.04567(16) 0.32818(13) 0.55486(9) 0.0628(4) Uani 1 1 d . . . . .
O6 O 0.1102(3) 0.58745(17) 0.22122(11) 0.0978(7) Uani 1 1 d . . . . .
O7 O 0.14014(19) 0.41300(16) 0.15134(9) 0.0803(5) Uani 1 1 d D . . . .
O8 O -0.0015(3) 0.3249(3) -0.00298(18) 0.0652(6) Uani 0.48533(9) 1 d D . P C 1
O9 O -0.2055(4) 0.1174(3) -0.0461(2) 0.0814(8) Uani 0.48533(9) 1 d D . P C 1
O10 O -0.3300(5) -0.0975(5) -0.1671(2) 0.1064(10) Uani 0.48533(9) 1 d D . P C 1
C32 C 0.1666(6) 0.4785(5) 0.0866(2) 0.0739(6) Uani 0.48533(9) 1 d D . P C 1
H32A H 0.2627 0.5242 0.0906 0.089 Uiso 0.48533(9) 1 calc R U P C 1
H32B H 0.1080 0.5407 0.0838 0.089 Uiso 0.48533(9) 1 calc R U P C 1
C33 C 0.1373(5) 0.3827(5) 0.0180(3) 0.0739(6) Uani 0.48533(9) 1 d D . P C 1
H33A H 0.1747 0.4242 -0.0243 0.089 Uiso 0.48533(9) 1 calc R U P C 1
H33B H 0.1873 0.3153 0.0256 0.089 Uiso 0.48533(9) 1 calc R U P C 1
C34 C 0.0077(5) 0.2413(6) -0.0692(3) 0.0867(9) Uani 0.48533(9) 1 d D . P C 1
H34A H 0.0547 0.1740 -0.0570 0.104 Uiso 0.48533(9) 1 calc R U P C 1
H34B H 0.0576 0.2882 -0.1061 0.104 Uiso 0.48533(9) 1 calc R U P C 1
C35 C -0.1385(5) 0.1862(5) -0.0989(3) 0.0867(9) Uani 0.48533(9) 1 d D . P C 1
H35A H -0.1849 0.2549 -0.1091 0.104 Uiso 0.48533(9) 1 calc R U P C 1
H35B H -0.1411 0.1300 -0.1462 0.104 Uiso 0.48533(9) 1 calc R U P C 1
C36 C -0.2039(6) -0.0151(5) -0.0505(4) 0.0981(10) Uani 0.48533(9) 1 d D . P C 1
H36A H -0.1912 -0.0362 0.0007 0.118 Uiso 0.48533(9) 1 calc R U P C 1
H36B H -0.1245 -0.0306 -0.0768 0.118 Uiso 0.48533(9) 1 calc R U P C 1
C37 C -0.3306(6) -0.1039(6) -0.0900(3) 0.0981(10) Uani 0.48533(9) 1 d D . P C 1
H37A H -0.3316 -0.1913 -0.0800 0.118 Uiso 0.48533(9) 1 calc R U P C 1
H37B H -0.4128 -0.0790 -0.0713 0.118 Uiso 0.48533(9) 1 calc R U P C 1
C38 C -0.4518(6) -0.1732(7) -0.2078(3) 0.1064(10) Uani 0.48533(9) 1 d D . P C 1
H38A H -0.4388 -0.2593 -0.2216 0.160 Uiso 0.48533(9) 1 calc R U P C 1
H38B H -0.4715 -0.1366 -0.2530 0.160 Uiso 0.48533(9) 1 calc R U P C 1
H38C H -0.5279 -0.1754 -0.1765 0.160 Uiso 0.48533(9) 1 calc R U P C 1
O8A O 0.0449(6) 0.3297(6) 0.0066(3) 0.0652(6) Uani 0.24338(9) 1 d D . P C 2
O9A O -0.1253(8) 0.0891(5) -0.0327(3) 0.0814(8) Uani 0.24338(9) 1 d D . P C 2
O10A O -0.2822(7) -0.2071(6) -0.1278(4) 0.1064(10) Uani 0.24338(9) 1 d D . P C 2
C32A C 0.1274(9) 0.4817(7) 0.0886(3) 0.0739(6) Uani 0.24338(9) 1 d D . P C 2
H32C H 0.1834 0.5685 0.0985 0.089 Uiso 0.24338(9) 1 calc R U P C 2
H32D H 0.0316 0.4857 0.0760 0.089 Uiso 0.24338(9) 1 calc R U P C 2
C33A C 0.1800(6) 0.4028(8) 0.0273(5) 0.0739(6) Uani 0.24338(9) 1 d D . P C 2
H33C H 0.2186 0.4514 -0.0121 0.089 Uiso 0.24338(9) 1 calc R U P C 2
H33D H 0.2440 0.3533 0.0459 0.089 Uiso 0.24338(9) 1 calc R U P C 2
C34A C 0.0391(8) 0.2519(8) -0.0637(4) 0.0867(9) Uani 0.24338(9) 1 d D . P C 2
H34C H 0.1075 0.1989 -0.0598 0.104 Uiso 0.24338(9) 1 calc R U P C 2
H34D H 0.0657 0.3076 -0.1021 0.104 Uiso 0.24338(9) 1 calc R U P C 2
C35A C -0.0974(9) 0.1662(8) -0.0904(4) 0.0867(9) Uani 0.24338(9) 1 d D . P C 2
H35C H -0.1682 0.2159 -0.0969 0.104 Uiso 0.24338(9) 1 calc R U P C 2
H35D H -0.0925 0.1142 -0.1383 0.104 Uiso 0.24338(9) 1 calc R U P C 2
C36A C -0.1628(8) -0.0364(7) -0.0674(6) 0.0981(10) Uani 0.24338(9) 1 d D . P C 2
H36C H -0.1638 -0.0921 -0.0280 0.118 Uiso 0.24338(9) 1 calc R U P C 2
H36D H -0.0904 -0.0522 -0.0995 0.118 Uiso 0.24338(9) 1 calc R U P C 2
C37A C -0.2997(8) -0.0782(7) -0.1153(6) 0.0981(10) Uani 0.24338(9) 1 d D . P C 2
H37C H -0.3788 -0.0684 -0.0872 0.118 Uiso 0.24338(9) 1 calc R U P C 2
H37D H -0.3018 -0.0381 -0.1615 0.118 Uiso 0.24338(9) 1 calc R U P C 2
C38A C -0.3996(9) -0.2653(13) -0.1754(6) 0.1064(10) Uani 0.24338(9) 1 d D . P C 2
H38D H -0.4666 -0.2117 -0.1720 0.160 Uiso 0.24338(9) 1 calc R U P C 2
H38E H -0.4383 -0.3475 -0.1603 0.160 Uiso 0.24338(9) 1 calc R U P C 2
H38F H -0.3753 -0.2772 -0.2269 0.160 Uiso 0.24338(9) 1 calc R U P C 2
O8B O 0.0211(5) 0.3199(5) -0.0059(3) 0.0652(6) Uani 0.27127(9) 1 d D . P C 3
O9B O -0.2372(7) 0.0909(5) -0.0469(4) 0.0814(8) Uani 0.27127(9) 1 d D . P C 3
O10B O -0.3373(6) -0.0642(8) -0.1572(4) 0.1064(10) Uani 0.27127(9) 1 d D . P C 3
C32B C 0.1436(10) 0.4864(7) 0.0898(3) 0.0739(6) Uani 0.27127(9) 1 d D . P C 3
H32E H 0.2246 0.5564 0.0981 0.089 Uiso 0.27127(9) 1 calc R U P C 3
H32F H 0.0620 0.5236 0.0876 0.089 Uiso 0.27127(9) 1 calc R U P C 3
C33B C 0.1481(7) 0.4061(8) 0.0168(4) 0.0739(6) Uani 0.27127(9) 1 d D . P C 3
H33E H 0.1707 0.4614 -0.0222 0.089 Uiso 0.27127(9) 1 calc R U P C 3
H33F H 0.2207 0.3579 0.0219 0.089 Uiso 0.27127(9) 1 calc R U P C 3
C34B C -0.0180(7) 0.2368(9) -0.0750(4) 0.0867(9) Uani 0.27127(9) 1 d D . P C 3
H34E H 0.0301 0.1663 -0.0750 0.104 Uiso 0.27127(9) 1 calc R U P C 3
H34F H 0.0124 0.2839 -0.1166 0.104 Uiso 0.27127(9) 1 calc R U P C 3
C35B C -0.1704(7) 0.1821(8) -0.0897(5) 0.0867(9) Uani 0.27127(9) 1 d D . P C 3
H35E H -0.2167 0.2540 -0.0843 0.104 Uiso 0.27127(9) 1 calc R U P C 3
H35F H -0.1874 0.1442 -0.1426 0.104 Uiso 0.27127(9) 1 calc R U P C 3
C36B C -0.1830(8) -0.0215(6) -0.0531(7) 0.0981(10) Uani 0.27127(9) 1 d D . P C 3
H36E H -0.1562 -0.0427 -0.0034 0.118 Uiso 0.27127(9) 1 calc R U P C 3
H36F H -0.1040 -0.0132 -0.0833 0.118 Uiso 0.27127(9) 1 calc R U P C 3
C37B C -0.3037(8) -0.1184(8) -0.0921(4) 0.0981(10) Uani 0.27127(9) 1 d D . P C 3
H37E H -0.2789 -0.2008 -0.1058 0.118 Uiso 0.27127(9) 1 calc R U P C 3
H37F H -0.3804 -0.1301 -0.0603 0.118 Uiso 0.27127(9) 1 calc R U P C 3
C38B C -0.4805(7) -0.0973(13) -0.1791(6) 0.1064(10) Uani 0.27127(9) 1 d D . P C 3
H38G H -0.5194 -0.1780 -0.1622 0.160 Uiso 0.27127(9) 1 calc R U P C 3
H38H H -0.4955 -0.1051 -0.2335 0.160 Uiso 0.27127(9) 1 calc R U P C 3
H38I H -0.5242 -0.0316 -0.1564 0.160 Uiso 0.27127(9) 1 calc R U P C 3

loop_
_atom_site_aniso_label
_atom_site_aniso_U_11
_atom_site_aniso_U_22
_atom_site_aniso_U_33
_atom_site_aniso_U_23
_atom_site_aniso_U_13
_atom_site_aniso_U_12
O1 0.111(2) 0.119(2) 0.110(2) 0.009(2) 0.0201(18) 0.0271(19)
O2 0.0874(16) 0.1238(19) 0.0923(17) 0.0218(14) 0.0071(13) 0.0298(14)
O3 0.0708(10) 0.0668(8) 0.0645(8) 0.0071(7) 0.0062(8) 0.0213(7)
O4 0.0797(12) 0.0656(9) 0.0574(8) 0.0052(7) 0.0138(8) 0.0219(7)
C1 0.111(2) 0.119(2) 0.110(2) 0.009(2) 0.0201(18) 0.0271(19)
C2 0.0874(16) 0.1238(19) 0.0923(17) 0.0218(14) 0.0071(13) 0.0298(14)
C3 0.0874(16) 0.1238(19) 0.0923(17) 0.0218(14) 0.0071(13) 0.0298(14)
C4 0.0708(10) 0.0668(8) 0.0645(8) 0.0071(7) 0.0062(8) 0.0213(7)
C5 0.0708(10) 0.0668(8) 0.0645(8) 0.0071(7) 0.0062(8) 0.0213(7)
C6 0.0797(12) 0.0656(9) 0.0574(8) 0.0052(7) 0.0138(8) 0.0219(7)
C7 0.0797(12) 0.0656(9) 0.0574(8) 0.0052(7) 0.0138(8) 0.0219(7)
O1A 0.111(2) 0.119(2) 0.110(2) 0.009(2) 0.0201(18) 0.0271(19)
O2A 0.0874(16) 0.1238(19) 0.0923(17) 0.0218(14) 0.0071(13) 0.0298(14)
O3A 0.0708(10) 0.0668(8) 0.0645(8) 0.0071(7) 0.0062(8) 0.0213(7)
O4A 0.0797(12) 0.0656(9) 0.0574(8) 0.0052(7) 0.0138(8) 0.0219(7)
C1A 0.111(2) 0.119(2) 0.110(2) 0.009(2) 0.0201(18) 0.0271(19)
C2A 0.0874(16) 0.1238(19) 0.0923(17) 0.0218(14) 0.0071(13) 0.0298(14)
C3A 0.0874(16) 0.1238(19) 0.0923(17) 0.0218(14) 0.0071(13) 0.0298(14)
C4A 0.0708(10) 0.0668(8) 0.0645(8) 0.0071(7) 0.0062(8) 0.0213(7)
C5A 0.0708(10) 0.0668(8) 0.0645(8) 0.0071(7) 0.0062(8) 0.0213(7)
C6A 0.0797(12) 0.0656(9) 0.0574(8) 0.0052(7) 0.0138(8) 0.0219(7)
C7A 0.0797(12) 0.0656(9) 0.0574(8) 0.0052(7) 0.0138(8) 0.0219(7)
O1B 0.111(2) 0.119(2) 0.110(2) 0.009(2) 0.0201(18) 0.0271(19)
O2B 0.0874(16) 0.1238(19) 0.0923(17) 0.0218(14) 0.0071(13) 0.0298(14)
O3B 0.0708(10) 0.0668(8) 0.0645(8) 0.0071(7) 0.0062(8) 0.0213(7)
O4B 0.0797(12) 0.0656(9) 0.0574(8) 0.0052(7) 0.0138(8) 0.0219(7)
C1B 0.111(2) 0.119(2) 0.110(2) 0.009(2) 0.0201(18) 0.0271(19)
C2B 0.0874(16) 0.1238(19) 0.0923(17) 0.0218(14) 0.0071(13) 0.0298(14)
C3B 0.0874(16) 0.1238(19) 0.0923(17) 0.0218(14) 0.0071(13) 0.0298(14)
C4B 0.0708(10) 0.0668(8) 0.0645(8) 0.0071(7) 0.0062(8) 0.0213(7)
C5B 0.0708(10) 0.0668(8) 0.0645(8) 0.0071(7) 0.0062(8) 0.0213(7)
C6B 0.0797(12) 0.0656(9) 0.0574(8) 0.0052(7) 0.0138(8) 0.0219(7)
C7B 0.0797(12) 0.0656(9) 0.0574(8) 0.0052(7) 0.0138(8) 0.0219(7)
C8 0.0511(9) 0.0602(11) 0.0550(11) 0.0085(9) 0.0090(8) 0.0150(8)
C9 0.0472(9) 0.0486(10) 0.0568(10) 0.0029(8) 0.0061(8) 0.0105(8)
C10 0.0527(9) 0.0514(10) 0.0533(10) 0.0017(8) 0.0066(8) 0.0134(8)
C11 0.0535(10) 0.0465(10) 0.0565(11) 0.0054(8) 0.0089(8) 0.0095(8)
C12 0.0625(11) 0.0485(10) 0.0556(11) 0.0015(9) 0.0089(9) 0.0129(9)
C13 0.0632(11) 0.0614(11) 0.0521(11) -0.0005(9) 0.0080(9) 0.0149(9)
C14 0.0504(9) 0.0507(10) 0.0579(11) 0.0025(9) 0.0047(8) 0.0107(8)
C15 0.0617(11) 0.0513(10) 0.0743(13) 0.0081(10) 0.0117(10) 0.0163(9)
C16 0.0593(11) 0.0643(11) 0.0652(12) 0.0119(10) 0.0056(9) 0.0221(9)
C17 0.0683(12) 0.0612(12) 0.0978(17) 0.0194(12) 0.0152(12) 0.0242(10)
C18 0.0607(12) 0.0612(12) 0.0973(17) 0.0057(13) 0.0144(12) 0.0139(10)
C19 0.0521(10) 0.0506(10) 0.0603(11) 0.0039(9) 0.0058(9) 0.0101(8)
C20 0.0469(9) 0.0520(10) 0.0623(11) 0.0094(9) 0.0028(8) 0.0111(8)
C21 0.0518(10) 0.0544(10) 0.0555(11) 0.0068(9) 0.0033(8) 0.0132(8)
C22 0.0706(12) 0.0607(12) 0.0592(12) 0.0087(10) 0.0039(10) 0.0163(10)
C23 0.0765(13) 0.0610(12) 0.0670(13) 0.0174(10) 0.0021(11) 0.0197(10)
C24 0.0635(11) 0.0585(11) 0.0728(13) 0.0139(10) 0.0067(10) 0.0209(9)
C25 0.0541(10) 0.0534(10) 0.0656(12) 0.0076(9) 0.0050(9) 0.0154(8)
C26 0.0587(10) 0.0564(11) 0.0507(10) 0.0030(9) 0.0036(9) 0.0135(9)
C27 0.0751(12) 0.0492(10) 0.0573(11) 0.0036(9) 0.0115(10) 0.0176(9)
C28 0.0781(13) 0.0609(11) 0.0686(13) 0.0099(10) 0.0087(11) 0.0275(10)
C29 0.127(2) 0.0871(17) 0.143(3) -0.0105(19) -0.026(2) 0.0592(14)
C30 0.063(2) 0.092(3) 0.112(4) -0.002(3) 0.025(2) 0.022(2)
C30' 0.056(2) 0.068(3) 0.062(3) 0.007(2) 0.009(2) 0.019(2)
C31 0.0956(17) 0.0740(14) 0.0632(13) 0.0173(11) -0.0001(12) 0.0219(12)
N1 0.0738(10) 0.0706(10) 0.0549(9) 0.0099(8) 0.0148(8) 0.0293(8)
N2 0.0568(9) 0.0473(8) 0.0556(9) 0.0064(7) 0.0090(7) 0.0159(7)
N3 0.0568(9) 0.0524(9) 0.0634(10) 0.0092(8) 0.0105(8) 0.0161(7)
N4 0.0591(9) 0.0503(8) 0.0564(9) 0.0043(7) 0.0097(7) 0.0143(7)
O5 0.0741(8) 0.0556(7) 0.0653(8) 0.0061(7) 0.0166(7) 0.0272(6)
O6 0.1519(17) 0.0633(9) 0.0815(11) 0.0215(8) -0.0063(11) 0.0285(10)
O7 0.0950(11) 0.0818(10) 0.0733(10) 0.0313(8) 0.0096(9) 0.0277(8)
O8 0.0668(12) 0.0806(10) 0.0574(9) 0.0082(8) 0.0092(9) 0.0365(9)
O9 0.0879(19) 0.0734(15) 0.0725(13) -0.0076(12) -0.0027(14) 0.0056(15)
O10 0.1142(18) 0.109(2) 0.0768(15) 0.0019(14) 0.0129(14) -0.0165(16)
C32 0.0633(12) 0.0932(12) 0.0749(10) 0.0386(8) 0.0145(9) 0.0212(10)
C33 0.0633(12) 0.0932(12) 0.0749(10) 0.0386(8) 0.0145(9) 0.0212(10)
C34 0.120(2) 0.0850(14) 0.0638(12) 0.0036(11) 0.0196(13) 0.0407(14)
C35 0.120(2) 0.0850(14) 0.0638(12) 0.0036(11) 0.0196(13) 0.0407(14)
C36 0.112(2) 0.1139(19) 0.0819(17) 0.0250(14) 0.0183(16) 0.0467(16)
C37 0.112(2) 0.1139(19) 0.0819(17) 0.0250(14) 0.0183(16) 0.0467(16)
C38 0.1142(18) 0.109(2) 0.0768(15) 0.0019(14) 0.0129(14) -0.0165(16)
O8A 0.0668(12) 0.0806(10) 0.0574(9) 0.0082(8) 0.0092(9) 0.0365(9)
O9A 0.0879(19) 0.0734(15) 0.0725(13) -0.0076(12) -0.0027(14) 0.0056(15)
O10A 0.1142(18) 0.109(2) 0.0768(15) 0.0019(14) 0.0129(14) -0.0165(16)
C32A 0.0633(12) 0.0932(12) 0.0749(10) 0.0386(8) 0.0145(9) 0.0212(10)
C33A 0.0633(12) 0.0932(12) 0.0749(10) 0.0386(8) 0.0145(9) 0.0212(10)
C34A 0.120(2) 0.0850(14) 0.0638(12) 0.0036(11) 0.0196(13) 0.0407(14)
C35A 0.120(2) 0.0850(14) 0.0638(12) 0.0036(11) 0.0196(13) 0.0407(14)
C36A 0.112(2) 0.1139(19) 0.0819(17) 0.0250(14) 0.0183(16) 0.0467(16)
C37A 0.112(2) 0.1139(19) 0.0819(17) 0.0250(14) 0.0183(16) 0.0467(16)
C38A 0.1142(18) 0.109(2) 0.0768(15) 0.0019(14) 0.0129(14) -0.0165(16)
O8B 0.0668(12) 0.0806(10) 0.0574(9) 0.0082(8) 0.0092(9) 0.0365(9)
O9B 0.0879(19) 0.0734(15) 0.0725(13) -0.0076(12) -0.0027(14) 0.0056(15)
O10B 0.1142(18) 0.109(2) 0.0768(15) 0.0019(14) 0.0129(14) -0.0165(16)
C32B 0.0633(12) 0.0932(12) 0.0749(10) 0.0386(8) 0.0145(9) 0.0212(10)
C33B 0.0633(12) 0.0932(12) 0.0749(10) 0.0386(8) 0.0145(9) 0.0212(10)
C34B 0.120(2) 0.0850(14) 0.0638(12) 0.0036(11) 0.0196(13) 0.0407(14)
C35B 0.120(2) 0.0850(14) 0.0638(12) 0.0036(11) 0.0196(13) 0.0407(14)
C36B 0.112(2) 0.1139(19) 0.0819(17) 0.0250(14) 0.0183(16) 0.0467(16)
C37B 0.112(2) 0.1139(19) 0.0819(17) 0.0250(14) 0.0183(16) 0.0467(16)
C38B 0.1142(18) 0.109(2) 0.0768(15) 0.0019(14) 0.0129(14) -0.0165(16)

loop_
_atom_type_symbol
_atom_type_description
_atom_type_scat_dispersion_real
_atom_type_scat_dispersion_imag
_atom_type_scat_source
C C 0.0033 0.0016 'International Tables Vol C Tables 4.2.6.8 and 6.1.1.4'
H H 0.0000 0.0000 'International Tables Vol C Tables 4.2.6.8 and 6.1.1.4'
N N 0.0061 0.0033 'International Tables Vol C Tables 4.2.6.8 and 6.1.1.4'
O O 0.0106 0.0060 'International Tables Vol C Tables 4.2.6.8 and 6.1.1.4'

loop_
_geom_angle_atom_site_label_1
_geom_angle_atom_site_label_2
_geom_angle_atom_site_label_3
_geom_angle
C1 O1 C2 110.5(5)
C4 O2 C3 108.8(4)
C6 O3 C5 113.0(4)
O1 C1 H1A 109.5
O1 C1 H1B 109.5
H1A C1 H1B 109.5
O1 C1 H1C 109.5
H1A C1 H1C 109.5
H1B C1 H1C 109.5
O1 C2 C3 106.1(5)
O1 C2 H2A 110.5
C3 C2 H2A 110.5
O1 C2 H2B 110.5
C3 C2 H2B 110.5
H2A C2 H2B 108.7
O2 C3 C2 105.5(5)
O2 C3 H3A 110.6
C2 C3 H3A 110.6
O2 C3 H3B 110.6
C2 C3 H3B 110.6
H3A C3 H3B 108.8
O2 C4 C5 111.8(4)
O2 C4 H4A 109.3
C5 C4 H4A 109.3
O2 C4 H4B 109.3
C5 C4 H4B 109.3
H4A C4 H4B 107.9
O3 C5 C4 107.9(4)
O3 C5 H5A 110.1
C4 C5 H5A 110.1
O3 C5 H5B 110.1
C4 C5 H5B 110.1
H5A C5 H5B 108.4
O3 C6 C7 113.0(4)
O3 C6 H6A 109.0
C7 C6 H6A 109.0
O3 C6 H6B 109.0
C7 C6 H6B 109.0
H6A C6 H6B 107.8
O4 C7 N1 124.5(4)
O4 C7 C6 117.1(4)
N1 C7 C6 117.7(4)
C1A O1A C2A 107.5(6)
C4A O2A C3A 123.1(6)
C6A O3A C5A 116.4(5)
O1A C1A H1D 109.5
O1A C1A H1E 109.5
H1D C1A H1E 109.5
O1A C1A H1F 109.5
H1D C1A H1F 109.5
H1E C1A H1F 109.5
O1A C2A C3A 102.9(6)
O1A C2A H2C 111.2
C3A C2A H2C 111.2
O1A C2A H2D 111.2
C3A C2A H2D 111.2
H2C C2A H2D 109.1
O2A C3A C2A 111.5(6)
O2A C3A H3C 109.3
C2A C3A H3C 109.3
O2A C3A H3D 109.3
C2A C3A H3D 109.3
H3C C3A H3D 108.0
O2A C4A C5A 109.5(5)
O2A C4A H4C 109.8
C5A C4A H4C 109.8
O2A C4A H4D 109.8
C5A C4A H4D 109.8
H4C C4A H4D 108.2
O3A C5A C4A 128.1(6)
O3A C5A H5C 105.3
C4A C5A H5C 105.3
O3A C5A H5D 105.3
C4A C5A H5D 105.3
H5C C5A H5D 106.0
O3A C6A C7A 116.7(5)
O3A C6A H6C 108.1
C7A C6A H6C 108.1
O3A C6A H6D 108.1
C7A C6A H6D 108.1
H6C C6A H6D 107.3
O4A C7A C6A 120.2(5)
O4A C7A N1 127.1(5)
C6A C7A N1 112.6(4)
C2B O1B C1B 129.5(9)
C3B O2B C4B 108.6(6)
C6B O3B C5B 117.6(5)
O1B C1B H1G 109.5
O1B C1B H1H 109.5
H1G C1B H1H 109.5
O1B C1B H1I 109.5
H1G C1B H1I 109.5
H1H C1B H1I 109.5
O1B C2B C3B 122.2(10)
O1B C2B H2E 106.8
C3B C2B H2E 106.8
O1B C2B H2F 106.8
C3B C2B H2F 106.8
H2E C2B H2F 106.6
O2B C3B C2B 117.3(7)
O2B C3B H3E 108.0
C2B C3B H3E 108.0
O2B C3B H3F 108.0
C2B C3B H3F 108.0
H3E C3B H3F 107.2
O2B C4B C5B 109.2(5)
O2B C4B H4E 109.8
C5B C4B H4E 109.8
O2B C4B H4F 109.8
C5B C4B H4F 109.8
H4E C4B H4F 108.3
O3B C5B C4B 103.2(5)
O3B C5B H5E 111.1
C4B C5B H5E 111.1
O3B C5B H5F 111.1
C4B C5B H5F 111.1
H5E C5B H5F 109.1
O3B C6B C7B 114.2(5)
O3B C6B H6E 108.7
C7B C6B H6E 108.7
O3B C6B H6F 108.7
C7B C6B H6F 108.7
H6E C6B H6F 107.6
O4B C7B N1 118.8(5)
O4B C7B C6B 123.0(6)
N1 C7B C6B 118.0(5)
N1 C8 C13 123.20(19)
N1 C8 C9 118.23(19)
C13 C8 C9 118.6(2)
C10 C9 C8 119.44(19)
C10 C9 C14 116.93(18)
C8 C9 C14 123.60(19)
C11 C10 C9 121.97(19)
C11 C10 H10 119.0
C9 C10 H10 119.0
C12 C11 C10 117.7(2)
C12 C11 C19 117.78(18)
C10 C11 C19 124.54(19)
C13 C12 C11 122.2(2)
C13 C12 H12 118.9
C11 C12 H12 118.9
C12 C13 C8 120.2(2)
C12 C13 H13 119.9
C8 C13 H13 119.9
N3 C14 C9 124.5(2)
N3 C14 H14 117.7
C9 C14 H14 117.7
N3 C15 C16 111.37(17)
N3 C15 H15A 109.4
C16 C15 H15A 109.4
N3 C15 H15B 109.4
C16 C15 H15B 109.4
H15A C15 H15B 108.0
C18 C16 C17 110.5(2)
C18 C16 C15 110.1(2)
C17 C16 C15 109.79(18)
C18 C16 H16 108.8
C17 C16 H16 108.8
C15 C16 H16 108.8
C16 C17 H17A 109.5
C16 C17 H17B 109.5
H17A C17 H17B 109.5
C16 C17 H17C 109.5
H17A C17 H17C 109.5
H17B C17 H17C 109.5
C16 C18 H18A 109.5
C16 C18 H18B 109.5
H18A C18 H18B 109.5
C16 C18 H18C 109.5
H18A C18 H18C 109.5
H18B C18 H18C 109.5
O5 C19 N2 123.1(2)
O5 C19 C11 120.87(19)
N2 C19 C11 116.03(18)
N2 C20 C25 122.8(2)
N2 C20 C21 117.64(18)
C25 C20 C21 119.5(2)
C22 C21 C20 118.7(2)
C22 C21 C26 117.30(19)
C20 C21 C26 124.04(19)
C21 C22 C23 121.5(2)
C21 C22 H22 119.2
C23 C22 H22 119.2
C24 C23 C22 119.1(2)
C24 C23 C31 117.6(2)
C22 C23 C31 123.3(2)
C25 C24 C23 120.7(2)
C25 C24 H24 119.6
C23 C24 H24 119.6
C24 C25 C20 120.5(2)
C24 C25 H25 119.8
C20 C25 H25 119.8
N4 C26 C21 124.67(19)
N4 C26 H26 117.7
C21 C26 H26 117.7
N4 C27 C28 110.90(17)
N4 C27 H27A 109.5
C28 C27 H27A 109.5
N4 C27 H27B 109.5
C28 C27 H27B 109.5
H27A C27 H27B 108.0
C30 C28 C29 102.0(3)
C30 C28 C27 107.5(3)
C29 C28 C27 110.9(2)
C29 C28 C30' 102.1(3)
C27 C28 C30' 114.0(3)
C30 C28 H28 112.0
C29 C28 H28 112.0
C27 C28 H28 111.9
C29 C28 H28' 110.1
C27 C28 H28' 109.8
C30' C28 H28' 109.7
C28 C29 H29A 109.5
C28 C29 H29B 109.5
H29A C29 H29B 109.5
C28 C29 H29C 109.5
H29A C29 H29C 109.5
H29B C29 H29C 109.5
C28 C30 H30A 109.5
C28 C30 H30B 109.5
H30A C30 H30B 109.5
C28 C30 H30C 109.5
H30A C30 H30C 109.5
H30B C30 H30C 109.5
C28 C30' H30D 109.5
C28 C30' H30E 109.5
H30D C30' H30E 109.5
C28 C30' H30F 109.5
H30D C30' H30F 109.5
H30E C30' H30F 109.5
O6 C31 O7 122.6(2)
O6 C31 C23 124.8(2)
O7 C31 C23 112.6(2)
C7 N1 C8 128.6(3)
C7B N1 C8 129.6(3)
C8 N1 C7A 121.8(2)
C7 N1 H1N 119(2)
C7B N1 H1N 118(2)
C8 N1 H1N 111(2)
C7A N1 H1N 123(2)
C19 N2 C20 128.95(19)
C19 N2 H2N 113(2)
C20 N2 H2N 117(2)
C14 N3 C15 118.63(19)
C26 N4 C27 117.81(18)
C31 O7 C32B 112.6(3)
C31 O7 C32A 112.3(3)
C31 O7 C32 119.2(3)
C33 O8 C34 102.0(4)
C35 O9 C36 118.0(5)
C37 O10 C38 111.8(5)
O7 C32 C33 108.5(4)
O7 C32 H32A 110.0
C33 C32 H32A 110.0
O7 C32 H32B 110.0
C33 C32 H32B 110.0
H32A C32 H32B 108.4
O8 C33 C32 116.7(4)
O8 C33 H33A 108.1
C32 C33 H33A 108.1
O8 C33 H33B 108.1
C32 C33 H33B 108.1
H33A C33 H33B 107.3
O8 C34 C35 104.7(4)
O8 C34 H34A 110.8
C35 C34 H34A 110.8
O8 C34 H34B 110.8
C35 C34 H34B 110.8
H34A C34 H34B 108.9
O9 C35 C34 109.4(4)
O9 C35 H35A 109.8
C34 C35 H35A 109.8
O9 C35 H35B 109.8
C34 C35 H35B 109.8
H35A C35 H35B 108.2
O9 C36 C37 115.1(5)
O9 C36 H36A 108.5
C37 C36 H36A 108.5
O9 C36 H36B 108.5
C37 C36 H36B 108.5
H36A C36 H36B 107.5
O10 C37 C36 108.6(5)
O10 C37 H37A 110.0
C36 C37 H37A 110.0
O10 C37 H37B 110.0
C36 C37 H37B 110.0
H37A C37 H37B 108.3
O10 C38 H38A 109.5
O10 C38 H38B 109.5
H38A C38 H38B 109.5
O10 C38 H38C 109.5
H38A C38 H38C 109.5
H38B C38 H38C 109.5
C33A O8A C34A 110.7(6)
C36A O9A C35A 106.8(7)
C38A O10A C37A 101.3(8)
O7 C32A C33A 102.0(6)
O7 C32A H32C 111.4
C33A C32A H32C 111.4
O7 C32A H32D 111.4
C33A C32A H32D 111.4
H32C C32A H32D 109.2
O8A C33A C32A 90.2(5)
O8A C33A H33C 113.6
C32A C33A H33C 113.6
O8A C33A H33D 113.6
C32A C33A H33D 113.6
H33C C33A H33D 110.9
O8A C34A C35A 115.8(6)
O8A C34A H34C 108.3
C35A C34A H34C 108.3
O8A C34A H34D 108.3
C35A C34A H34D 108.3
H34C C34A H34D 107.4
O9A C35A C34A 104.1(6)
O9A C35A H35C 110.9
C34A C35A H35C 110.9
O9A C35A H35D 110.9
C34A C35A H35D 110.9
H35C C35A H35D 109.0
O9A C36A C37A 118.4(7)
O9A C36A H36C 107.7
C37A C36A H36C 107.7
O9A C36A H36D 107.7
C37A C36A H36D 107.7
H36C C36A H36D 107.1
O10A C37A C36A 91.4(5)
O10A C37A H37C 113.4
C36A C37A H37C 113.4
O10A C37A H37D 113.4
C36A C37A H37D 113.4
H37C C37A H37D 110.7
O10A C38A H38D 109.5
O10A C38A H38E 109.5
H38D C38A H38E 109.5
O10A C38A H38F 109.5
H38D C38A H38F 109.5
H38E C38A H38F 109.5
C33B O8B C34B 128.1(6)
C35B O9B C36B 112.4(7)
C37B O10B C38B 111.6(7)
O7 C32B C33B 111.3(6)
O7 C32B H32E 109.4
C33B C32B H32E 109.4
O7 C32B H32F 109.4
C33B C32B H32F 109.4
H32E C32B H32F 108.0
O8B C33B C32B 111.8(6)
O8B C33B H33E 109.3
C32B C33B H33E 109.3
O8B C33B H33F 109.3
C32B C33B H33F 109.3
H33E C33B H33F 107.9
O8B C34B C35B 114.5(6)
O8B C34B H34E 108.6
C35B C34B H34E 108.6
O8B C34B H34F 108.6
C35B C34B H34F 108.6
H34E C34B H34F 107.6
O9B C35B C34B 121.0(7)
O9B C35B H35E 107.1
C34B C35B H35E 107.1
O9B C35B H35F 107.1
C34B C35B H35F 107.1
H35E C35B H35F 106.8
O9B C36B C37B 101.2(6)
O9B C36B H36E 111.5
C37B C36B H36E 111.5
O9B C36B H36F 111.5
C37B C36B H36F 111.5
H36E C36B H36F 109.3
O10B C37B C36B 103.3(7)
O10B C37B H37E 111.1
C36B C37B H37E 111.1
O10B C37B H37F 111.1
C36B C37B H37F 111.1
H37E C37B H37F 109.1
O10B C38B H38G 109.5
O10B C38B H38H 109.5
H38G C38B H38H 109.5
O10B C38B H38I 109.5
H38G C38B H38I 109.5
H38H C38B H38I 109.5

loop_
_geom_bond_atom_site_label_1
_geom_bond_atom_site_label_2
_geom_bond_distance
O1 C1 1.398(7)
O1 C2 1.422(6)
O2 C4 1.348(6)
O2 C3 1.420(6)
O3 C6 1.403(5)
O3 C5 1.433(5)
O4 C7 1.235(5)
C1 H1A 0.9800
C1 H1B 0.9800
C1 H1C 0.9800
C2 C3 1.528(7)
C2 H2A 0.9900
C2 H2B 0.9900
C3 H3A 0.9900
C3 H3B 0.9900
C4 C5 1.470(6)
C4 H4A 0.9900
C4 H4B 0.9900
C5 H5A 0.9900
C5 H5B 0.9900
C6 C7 1.490(5)
C6 H6A 0.9900
C6 H6B 0.9900
C7 N1 1.345(5)
O1A C1A 1.412(8)
O1A C2A 1.451(7)
O2A C4A 1.361(7)
O2A C3A 1.401(7)
O3A C6A 1.392(6)
O3A C5A 1.441(6)
O4A C7A 1.223(6)
C1A H1D 0.9800
C1A H1E 0.9800
C1A H1F 0.9800
C2A C3A 1.512(8)
C2A H2C 0.9900
C2A H2D 0.9900
C3A H3C 0.9900
C3A H3D 0.9900
C4A C5A 1.505(7)
C4A H4C 0.9900
C4A H4D 0.9900
C5A H5C 0.9900
C5A H5D 0.9900
C6A C7A 1.487(6)
C6A H6C 0.9900
C6A H6D 0.9900
C7A N1 1.513(6)
O1B C2B 1.122(12)
O1B C1B 1.402(8)
O2B C3B 1.405(7)
O2B C4B 1.411(7)
O3B C6B 1.384(6)
O3B C5B 1.452(7)
O4B C7B 1.234(6)
C1B H1G 0.9800
C1B H1H 0.9800
C1B H1I 0.9800
C2B C3B 1.499(8)
C2B H2E 0.9900
C2B H2F 0.9900
C3B H3E 0.9900
C3B H3F 0.9900
C4B C5B 1.486(7)
C4B H4E 0.9900
C4B H4F 0.9900
C5B H5E 0.9900
C5B H5F 0.9900
C6B C7B 1.488(5)
C6B H6E 0.9900
C6B H6F 0.9900
C7B N1 1.374(7)
C8 N1 1.388(3)
C8 C13 1.407(3)
C8 C9 1.414(3)
C9 C10 1.393(3)
C9 C14 1.475(3)
C10 C11 1.392(3)
C10 H10 0.9500
C11 C12 1.391(3)
C11 C19 1.499(3)
C12 C13 1.377(3)
C12 H12 0.9500
C13 H13 0.9500
C14 N3 1.260(3)
C14 H14 0.9500
C15 N3 1.448(3)
C15 C16 1.534(3)
C15 H15A 0.9900
C15 H15B 0.9900
C16 C18 1.514(3)
C16 C17 1.526(3)
C16 H16 1.0000
C17 H17A 0.9800
C17 H17B 0.9800
C17 H17C 0.9800
C18 H18A 0.9800
C18 H18B 0.9800
C18 H18C 0.9800
C19 O5 1.228(3)
C19 N2 1.356(3)
C20 N2 1.392(3)
C20 C25 1.396(3)
C20 C21 1.425(3)
C21 C22 1.389(3)
C21 C26 1.467(3)
C22 C23 1.395(3)
C22 H22 0.9500
C23 C24 1.394(3)
C23 C31 1.483(4)
C24 C25 1.382(3)
C24 H24 0.9500
C25 H25 0.9500
C26 N4 1.268(3)
C26 H26 0.9500
C27 N4 1.469(3)
C27 C28 1.531(3)
C27 H27A 0.9900
C27 H27B 0.9900
C28 C30 1.486(6)
C28 C29 1.491(4)
C28 C30' 1.579(6)
C28 H28 1.0000
C28 H28' 1.0000
C29 H29A 0.9800
C29 H29B 0.9800
C29 H29C 0.9800
C30 H30A 0.9800
C30 H30B 0.9800
C30 H30C 0.9800
C30' H30D 0.9800
C30' H30E 0.9800
C30' H30F 0.9800
C31 O6 1.206(3)
C31 O7 1.351(3)
N1 H1N 0.71(3)
N2 H2N 0.60(2)
O7 C32B 1.445(6)
O7 C32A 1.447(6)
O7 C32 1.455(5)
O8 C33 1.424(5)
O8 C34 1.440(5)
O9 C35 1.407(6)
O9 C36 1.444(6)
O10 C37 1.409(6)
O10 C38 1.441(6)
C32 C33 1.502(6)
C32 H32A 0.9900
C32 H32B 0.9900
C33 H33A 0.9900
C33 H33B 0.9900
C34 C35 1.516(6)
C34 H34A 0.9900
C34 H34B 0.9900
C35 H35A 0.9900
C35 H35B 0.9900
C36 C37 1.520(6)
C36 H36A 0.9900
C36 H36B 0.9900
C37 H37A 0.9900
C37 H37B 0.9900
C38 H38A 0.9800
C38 H38B 0.9800
C38 H38C 0.9800
O8A C33A 1.437(7)
O8A C34A 1.437(7)
O9A C36A 1.406(7)
O9A C35A 1.424(8)
O10A C38A 1.413(8)
O10A C37A 1.446(8)
C32A C33A 1.514(8)
C32A H32C 0.9900
C32A H32D 0.9900
C33A H33C 0.9900
C33A H33D 0.9900
C34A C35A 1.516(8)
C34A H34C 0.9900
C34A H34D 0.9900
C35A H35C 0.9900
C35A H35D 0.9900
C36A C37A 1.543(8)
C36A H36C 0.9900
C36A H36D 0.9900
C37A H37C 0.9900
C37A H37D 0.9900
C38A H38D 0.9800
C38A H38E 0.9800
C38A H38F 0.9800
O8B C33B 1.433(7)
O8B C34B 1.442(7)
O9B C35B 1.420(8)
O9B C36B 1.437(8)
O10B C37B 1.433(8)
O10B C38B 1.435(7)
C32B C33B 1.509(7)
C32B H32E 0.9900
C32B H32F 0.9900
C33B H33E 0.9900
C33B H33F 0.9900
C34B C35B 1.528(7)
C34B H34E 0.9900
C34B H34F 0.9900
C35B H35E 0.9900
C35B H35F 0.9900
C36B C37B 1.518(8)
C36B H36E 0.9900
C36B H36F 0.9900
C37B H37E 0.9900
C37B H37F 0.9900
C38B H38G 0.9800
C38B H38H 0.9800
C38B H38I 0.9800

loop_
_geom_hbond_atom_site_label_D
_geom_hbond_atom_site_label_H
_geom_hbond_atom_site_label_A
_geom_hbond_distance_DH
_geom_hbond_distance_HA
_geom_hbond_distance_DA
_geom_hbond_angle_DHA
N1 H1N O3 0.71(3) 2.33(3) 2.668(4) 111(3)
N1 H1N N3 0.71(3) 2.06(3) 2.692(3) 148(3)
N2 H2N N4 0.60(2) 2.21(2) 2.710(2) 143(3)
